data_2312230
loop_
_publ_author_name
'Shahed, H.'
'Sharma, N.'
'Angst, M.'
'Voigt, J.'
'Per&#xdf;on, J'
'Prakash, P.'
'T&#xf6;rnroos, K W'
'Chernyshov, D.'
'Gildenast, H.'
'Ohl, M.'
'Saffarini, G.'
'Grzechnik, A.'
'Friese, K.'

_publ_section_title
;
 Structural insight into the cooperativity of spin crossover compounds.
;
_journal_issue 'Pt 5'
_journal_name_full 'Acta crystallographica Section B, Structural science, crystal engineering and materials'
_journal_page_first 354
_journal_page_last 367
_journal_paper_doi 10.1107/S2052520623005814
_journal_volume 79
_journal_year 2023
_chemical_formula_sum 'C10.86 H8 Fe0.29 N1.71 S0.57'
_chemical_formula_weight 196.75
_space_group_crystal_system orthorhombic
_space_group_IT_number 56
_space_group_name_Hall '-P 2ab 2ac'
_space_group_name_H-M_alt 'P c c n'
_atom_sites_solution_hydrogens geom
_audit_creation_method SHELXL-2019/2
_cell_angle_alpha 90
_cell_angle_beta 90
_cell_angle_gamma 90
_cell_formula_units_Z 14
_cell_length_a 12.9231(3)
_cell_length_b 14.9800(4)
_cell_length_c 17.6199(4)
_cell_measurement_reflns_used 3853
_cell_measurement_temperature 205(2)
_cell_measurement_theta_max 22.689
_cell_measurement_theta_min 1.927
_cell_volume 3411.00(14)
_computing_structure_refinement 'SHELXL-2019/2 (Sheldrick, 2019)'
_diffrn_ambient_temperature 293(2)
_diffrn_measured_fraction_theta_full 0.984
_diffrn_measured_fraction_theta_max 0.815
_diffrn_measurement_device_type '4-circle diffractometer'
_diffrn_radiation_type Synchrotron
_diffrn_radiation_wavelength 0.65524
_diffrn_reflns_av_R_equivalents 0.0894
_diffrn_reflns_av_unetI/netI 0.0711
_diffrn_reflns_Laue_measured_fraction_full 0.984
_diffrn_reflns_Laue_measured_fraction_max 0.815
_diffrn_reflns_limit_h_max 20
_diffrn_reflns_limit_h_min -20
_diffrn_reflns_limit_k_max 19
_diffrn_reflns_limit_k_min -18
_diffrn_reflns_limit_l_max 28
_diffrn_reflns_limit_l_min -28
_diffrn_reflns_number 35061
_diffrn_reflns_point_group_measured_fraction_full 0.984
_diffrn_reflns_point_group_measured_fraction_max 0.815
_diffrn_reflns_theta_full 23.150
_diffrn_reflns_theta_max 32.962
_diffrn_reflns_theta_min 1.919
_exptl_absorpt_coefficient_mu 0.441
_exptl_crystal_density_diffrn 1.341
_exptl_crystal_description irregular
_exptl_crystal_F_000 1424
_refine_diff_density_max 0.246
_refine_diff_density_min -0.322
_refine_diff_density_rms 0.049
_refine_ls_extinction_method none
_refine_ls_goodness_of_fit_ref 1.206
_refine_ls_hydrogen_treatment constr
_refine_ls_matrix_type full
_refine_ls_number_parameters 213
_refine_ls_number_reflns 6673
_refine_ls_number_restraints 0
_refine_ls_restrained_S_all 1.206
_refine_ls_R_factor_all 0.1786
_refine_ls_R_factor_gt 0.1090
_refine_ls_shift/su_max 0.000
_refine_ls_shift/su_mean 0.000
_refine_ls_structure_factor_coef Fsqd
_refine_ls_weighting_details 'w=1/[\s^2^(Fo^2^)+(0.0193P)^2^+2.7557P] where P=(Fo^2^+2Fc^2^)/3'
_refine_ls_weighting_scheme calc
_refine_ls_wR_factor_gt 0.1478
_refine_ls_wR_factor_ref 0.1686
_reflns_Friedel_coverage 0.000
_reflns_number_gt 3993
_reflns_number_total 6673
_reflns_threshold_expression 'I > 2\s(I)'
_cod_data_source_file Bia_Portho_205K.cif
_cod_data_source_block Bia_dw4400_205K
_cod_depositor_comments 'Adding full bibliography for 2312165--2312274.cif.'
_cod_database_code 2312230
_shelx_shelxl_version_number 2019/2
_shelx_space_group_comment
;
The symmetry employed for this shelxl refinement is uniquely defined
by the following loop, which should always be used as a source of
symmetry information in preference to the above space-group names.
They are only intended as comments.
;

loop_
_space_group_symop_operation_xyz
'x, y, z'
'-x+1/2, -y+1/2, z'
'-x, y+1/2, -z+1/2'
'x+1/2, -y, -z+1/2'
'-x, -y, -z'
'x-1/2, y-1/2, -z'
'x, -y-1/2, z-1/2'
'-x-1/2, y, z-1/2'

loop_
_atom_site_label
_atom_site_type_symbol
_atom_site_fract_x
_atom_site_fract_y
_atom_site_fract_z
_atom_site_U_iso_or_equiv
_atom_site_adp_type
_atom_site_occupancy
_atom_site_site_symmetry_order
_atom_site_calc_flag
_atom_site_refinement_flags_posn
_atom_site_refinement_flags_adp
_atom_site_refinement_flags_occupancy
_atom_site_disorder_assembly
_atom_site_disorder_group
Fe01 Fe 0.750000 0.750000 0.57735(3) 0.04205(16) Uani 1 2 d S T P . .
S002 S 0.91152(8) 0.55690(8) 0.39524(5) 0.0752(3) Uani 1 1 d . . . . .
N003 N 0.7454(2) 0.84450(16) 0.67557(13) 0.0454(5) Uani 1 1 d . . . . .
N004 N 0.8012(2) 0.66053(19) 0.49733(15) 0.0573(7) Uani 1 1 d . . . . .
N005 N 0.91082(19) 0.79611(17) 0.59479(13) 0.0461(6) Uani 1 1 d . . . . .
C006 C 0.6568(2) 0.86145(19) 0.72160(15) 0.0443(7) Uani 1 1 d . . . . .
C007 C 0.5641(2) 0.8831(2) 0.68650(16) 0.0468(7) Uani 1 1 d . . . . .
H007 H 0.561227 0.889872 0.634075 0.056 Uiso 1 1 calc R U . . .
C008 C 0.9265(2) 0.8479(2) 0.65588(17) 0.0491(7) Uani 1 1 d . . . . .
C009 C 0.8335(3) 0.8716(2) 0.69856(17) 0.0514(8) Uani 1 1 d . . . . .
H009 H 0.838568 0.906202 0.742210 0.062 Uiso 1 1 calc R U . . .
C00A C 0.6599(3) 0.8512(2) 0.79975(17) 0.0523(8) Uani 1 1 d . . . . .
H00A H 0.721831 0.836474 0.823561 0.063 Uiso 1 1 calc R U . . .
C00B C 0.4779(3) 0.8842(2) 0.80794(17) 0.0502(7) Uani 1 1 d . . . . .
C00C C 0.4761(3) 0.8944(2) 0.72970(18) 0.0510(8) Uani 1 1 d . . . . .
H00C H 0.414269 0.909147 0.705863 0.061 Uiso 1 1 calc R U . . .
C00D C 0.8471(2) 0.6183(2) 0.45471(16) 0.0479(7) Uani 1 1 d . . . . .
C00E C 0.5712(3) 0.8628(2) 0.84232(17) 0.0550(8) Uani 1 1 d . . . . .
H00E H 0.574090 0.856084 0.894753 0.066 Uiso 1 1 calc R U . . .
C00F C 0.3823(3) 0.8978(2) 0.85284(19) 0.0549(8) Uani 1 1 d . . . . .
C00G C 0.9940(3) 0.7729(2) 0.55373(19) 0.0567(8) Uani 1 1 d . . . . .
H00G H 0.984479 0.737535 0.510893 0.068 Uiso 1 1 calc R U . . .
C00H C 0.3849(3) 0.9423(2) 0.92213(19) 0.0625(9) Uani 1 1 d . . . . .
H00H H 0.447778 0.962965 0.940948 0.075 Uiso 1 1 calc R U . . .
C00I C 1.0235(3) 0.8768(3) 0.6777(2) 0.0668(10) Uani 1 1 d . . . . .
H00I H 1.031812 0.912720 0.720381 0.080 Uiso 1 1 calc R U . . .
C00J C 0.2879(3) 0.8670(3) 0.8271(2) 0.0715(10) Uani 1 1 d . . . . .
H00J H 0.284230 0.836281 0.781329 0.086 Uiso 1 1 calc R U . . .
C00K C 0.1983(3) 0.8813(3) 0.8690(3) 0.0844(12) Uani 1 1 d . . . . .
H00K H 0.135143 0.860457 0.850934 0.101 Uiso 1 1 calc R U . . .
C00L C 1.1076(3) 0.8514(3) 0.6350(3) 0.0797(12) Uani 1 1 d . . . . .
H00L H 1.173930 0.869504 0.648519 0.096 Uiso 1 1 calc R U . . .
C00M C 0.2952(3) 0.9563(3) 0.9634(2) 0.0732(11) Uani 1 1 d . . . . .
H00M H 0.298114 0.986484 1.009535 0.088 Uiso 1 1 calc R U . . .
C00N C 0.2023(4) 0.9260(3) 0.9367(2) 0.0804(12) Uani 1 1 d . . . . .
H00N H 0.142070 0.935686 0.964359 0.097 Uiso 1 1 calc R U . . .
C00O C 1.0925(3) 0.7991(3) 0.5723(2) 0.0723(10) Uani 1 1 d . . . . .
H00O H 1.148424 0.781519 0.542655 0.087 Uiso 1 1 calc R U . . .

loop_
_atom_site_aniso_label
_atom_site_aniso_U_11
_atom_site_aniso_U_22
_atom_site_aniso_U_33
_atom_site_aniso_U_23
_atom_site_aniso_U_13
_atom_site_aniso_U_12
Fe01 0.0450(3) 0.0497(3) 0.0314(2) 0.000 0.000 0.0045(3)
S002 0.0770(6) 0.1021(8) 0.0464(4) -0.0069(5) 0.0120(4) 0.0357(6)
N003 0.0494(13) 0.0480(13) 0.0389(11) 0.0002(11) -0.0031(12) 0.0103(12)
N004 0.0648(18) 0.0624(18) 0.0449(14) -0.0075(13) 0.0116(13) 0.0029(14)
N005 0.0456(14) 0.0503(15) 0.0424(13) 0.0069(11) 0.0025(11) 0.0030(11)
C006 0.0541(18) 0.0429(16) 0.0358(14) -0.0038(12) -0.0012(12) 0.0091(13)
C007 0.0563(18) 0.0481(17) 0.0361(14) -0.0016(13) -0.0039(13) 0.0101(14)
C008 0.0505(18) 0.0518(18) 0.0450(16) 0.0061(14) -0.0072(13) 0.0021(14)
C009 0.063(2) 0.0501(19) 0.0413(15) -0.0005(14) -0.0068(14) 0.0063(15)
C00A 0.0527(19) 0.061(2) 0.0433(15) -0.0036(14) -0.0060(14) 0.0132(15)
C00B 0.0574(19) 0.0454(18) 0.0477(17) -0.0016(14) 0.0026(14) 0.0120(14)
C00C 0.0545(18) 0.0470(18) 0.0514(17) -0.0016(14) -0.0045(15) 0.0143(14)
C00D 0.0468(17) 0.060(2) 0.0365(14) 0.0028(14) -0.0016(13) -0.0004(15)
C00E 0.066(2) 0.062(2) 0.0375(15) 0.0019(14) -0.0009(14) 0.0153(17)
C00F 0.064(2) 0.0468(18) 0.0538(18) 0.0030(15) 0.0050(16) 0.0150(16)
C00G 0.0543(19) 0.062(2) 0.0533(18) 0.0082(15) 0.0079(15) 0.0015(15)
C00H 0.064(2) 0.068(2) 0.0549(19) 0.0022(18) 0.0027(17) 0.0229(18)
C00I 0.060(2) 0.074(2) 0.066(2) -0.003(2) -0.0157(19) -0.0052(18)
C00J 0.067(2) 0.069(2) 0.078(3) -0.013(2) 0.009(2) 0.0028(19)
C00K 0.062(2) 0.090(3) 0.102(3) -0.006(3) 0.010(2) 0.005(2)
C00L 0.048(2) 0.100(3) 0.091(3) 0.008(3) -0.009(2) -0.008(2)
C00M 0.081(3) 0.085(3) 0.054(2) -0.001(2) 0.006(2) 0.037(2)
C00N 0.070(3) 0.091(3) 0.081(3) 0.006(2) 0.019(2) 0.029(2)
C00O 0.050(2) 0.089(3) 0.078(3) 0.012(2) 0.0075(19) 0.0012(19)

loop_
_atom_type_symbol
_atom_type_description
_atom_type_scat_dispersion_real
_atom_type_scat_dispersion_imag
_atom_type_scat_source
Fe Fe 0.3265 0.6960 'International Tables Vol C Tables 4.2.6.8 and 6.1.1.4'
C C 0.0024 0.0013 'International Tables Vol C Tables 4.2.6.8 and 6.1.1.4'
H H 0.0000 0.0000 'International Tables Vol C Tables 4.2.6.8 and 6.1.1.4'
N N 0.0049 0.0027 'International Tables Vol C Tables 4.2.6.8 and 6.1.1.4'
S S 0.1051 0.1002 'International Tables Vol C Tables 4.2.6.8 and 6.1.1.4'

loop_
_geom_angle_atom_site_label_1
_geom_angle_atom_site_label_2
_geom_angle_atom_site_label_3
_geom_angle
_geom_angle_site_symmetry_1
_geom_angle_site_symmetry_3
_geom_angle_publ_flag
N004 Fe01 N004 93.35(16) . 2_665 ?
N004 Fe01 N005 89.80(11) . . ?
N004 Fe01 N005 101.20(10) 2_665 . ?
N004 Fe01 N005 101.20(10) . 2_665 ?
N004 Fe01 N005 89.79(11) 2_665 2_665 ?
N005 Fe01 N005 164.02(12) . 2_665 ?
N004 Fe01 N003 162.24(11) . . ?
N004 Fe01 N003 96.29(10) 2_665 . ?
N005 Fe01 N003 73.73(9) . . ?
N005 Fe01 N003 93.74(9) 2_665 . ?
N004 Fe01 N003 96.29(10) . 2_665 ?
N004 Fe01 N003 162.23(11) 2_665 2_665 ?
N005 Fe01 N003 93.74(9) . 2_665 ?
N005 Fe01 N003 73.73(9) 2_665 2_665 ?
N003 Fe01 N003 78.61(12) . 2_665 ?
C009 N003 C006 118.7(3) . . ?
C009 N003 Fe01 115.1(2) . . ?
C006 N003 Fe01 125.1(2) . . ?
C00D N004 Fe01 167.3(3) . . ?
C00G N005 C008 117.5(3) . . ?
C00G N005 Fe01 126.6(2) . . ?
C008 N005 Fe01 115.7(2) . . ?
C00A C006 C007 119.6(3) . . ?
C00A C006 N003 121.5(3) . . ?
C007 C006 N003 118.8(2) . . ?
C00C C007 C006 119.7(3) . . ?
N005 C008 C00I 122.9(3) . . ?
N005 C008 C009 115.4(3) . . ?
C00I C008 C009 121.8(3) . . ?
N003 C009 C008 119.6(3) . . ?
C00E C00A C006 120.1(3) . . ?
C00C C00B C00E 118.2(3) . . ?
C00C C00B C00F 120.2(3) . . ?
C00E C00B C00F 121.6(3) . . ?
C007 C00C C00B 121.5(3) . . ?
N004 C00D S002 179.0(3) . . ?
C00A C00E C00B 120.9(3) . . ?
C00J C00F C00H 118.0(3) . . ?
C00J C00F C00B 121.0(3) . . ?
C00H C00F C00B 121.0(3) . . ?
N005 C00G C00O 122.7(3) . . ?
C00M C00H C00F 120.9(4) . . ?
C00L C00I C008 118.5(4) . . ?
C00F C00J C00K 120.7(4) . . ?
C00N C00K C00J 120.4(4) . . ?
C00O C00L C00I 119.2(4) . . ?
C00N C00M C00H 120.2(4) . . ?
C00M C00N C00K 119.8(4) . . ?
C00L C00O C00G 119.3(4) . . ?

loop_
_geom_bond_atom_site_label_1
_geom_bond_atom_site_label_2
_geom_bond_distance
_geom_bond_site_symmetry_2
_geom_bond_publ_flag
Fe01 N004 2.055(3) . ?
Fe01 N004 2.055(3) 2_665 ?
Fe01 N005 2.212(2) . ?
Fe01 N005 2.212(2) 2_665 ?
Fe01 N003 2.237(2) . ?
Fe01 N003 2.237(2) 2_665 ?
S002 C00D 1.624(3) . ?
N003 C009 1.275(4) . ?
N003 C006 1.426(4) . ?
N004 C00D 1.147(4) . ?
N005 C00G 1.342(4) . ?
N005 C008 1.342(4) . ?
C006 C00A 1.386(4) . ?
C006 C007 1.387(4) . ?
C007 C00C 1.378(4) . ?
C008 C00I 1.381(5) . ?
C008 C009 1.462(4) . ?
C00A C00E 1.381(4) . ?
C00B C00C 1.387(4) . ?
C00B C00E 1.388(4) . ?
C00B C00F 1.481(4) . ?
C00F C00J 1.381(5) . ?
C00F C00H 1.391(5) . ?
C00G C00O 1.372(5) . ?
C00H C00M 1.385(5) . ?
C00I C00L 1.377(5) . ?
C00J C00K 1.390(5) . ?
C00K C00N 1.368(6) . ?
C00L C00O 1.367(6) . ?
C00M C00N 1.368(6) . ?
